data_7014425
loop_
_publ_author_name
'Canovese, Luciano'
'Visentin, Fabiano'
'Levi, Carlo'
'Dolmella, Alessandro'

_publ_section_title
;
 Synthesis, characterization, dynamics and reactivity toward amination
 of \h3-allyl palladium complexes bearing mixed ancillary ligands.
 Evaluation of the electronic characteristics of the ligands from
 kinetic data.
;
_journal_issue 4
_journal_name_full 'Dalton transactions (Cambridge, England : 2003)'
_journal_page_first 966
_journal_page_last 981
_journal_paper_doi 10.1039/c0dt00811g
_journal_volume 40
_journal_year 2011
_chemical_formula_sum 'C44 H48 Cl N2 O4 P Pd'
_chemical_formula_weight 841.66
_chemical_name_systematic
;
?
;
_space_group_IT_number 14
_symmetry_cell_setting monoclinic
_symmetry_space_group_name_Hall '-P 2yn'
_symmetry_space_group_name_H-M 'P 1 21/n 1'
_atom_sites_solution_hydrogens geom
_atom_sites_solution_primary 'heavy-atom methods'
_atom_sites_solution_secondary difmap
_audit_creation_method SHELXL-97
_cell_angle_alpha 90.0
_cell_angle_beta 89.893(2)
_cell_angle_gamma 90.0
_cell_formula_units_Z 4
_cell_length_a 10.5270(2)
_cell_length_b 19.8437(4)
_cell_length_c 19.0977(4)
_cell_measurement_reflns_used 11402
_cell_measurement_temperature 150.0(1)
_cell_measurement_theta_max 27.42
_cell_measurement_theta_min 2.96
_cell_volume 3989.40(14)
_computing_cell_refinement
;
CrysAlisPro, Oxford Diffraction Ltd.,
Version 1.171.33.52 (release 06-11-2009 CrysAlis171 .NET)
(compiled Nov 6 2009,16:24:50)
;
_computing_data_collection
;
CrysAlisPro, Oxford Diffraction Ltd.,
Version 1.171.33.52 (release 06-11-2009 CrysAlis171 .NET)
(compiled Nov 6 2009,16:24:50)
;
_computing_data_reduction
;
CrysAlisPro, Oxford Diffraction Ltd.,
Version 1.171.33.52 (release 06-11-2009 CrysAlis171 .NET)
(compiled Nov 6 2009,16:24:50)
;
_computing_molecular_graphics 'SHELXTL NT vers.5.10 (Sheldrick, 1999)'
_computing_publication_material 'SHELXTL NT vers.5.10 (Sheldrick, 1999)'
_computing_structure_refinement 'SHELXL-97 (Sheldrick, 1997)'
_computing_structure_solution 'SHELXTL NT vers.5.10 (Sheldrick, 1999)'
_diffrn_ambient_temperature 150.0(1)
_diffrn_detector_area_resol_mean 16.1274
_diffrn_measured_fraction_theta_full 0.902
_diffrn_measured_fraction_theta_max 0.902
_diffrn_measurement_details
;
1 omega -2.00 45.00 1.0000 37.8300
omega____ theta____ kappa____ phi______ frames
- 17.4679 -38.0000 0.0000 47

2 omega -33.00 -3.00 1.0000 37.8300
omega____ theta____ kappa____ phi______ frames
- 17.4679 -92.0000 -18.0000 30

3 omega 18.00 53.00 1.0000 37.8300
omega____ theta____ kappa____ phi______ frames
- 17.4679 -92.0000 -18.0000 35

4 omega -33.00 -1.00 1.0000 37.8300
omega____ theta____ kappa____ phi______ frames
- 17.4679 -92.0000 -93.0000 32

5 omega 34.00 59.00 1.0000 37.8300
omega____ theta____ kappa____ phi______ frames
- 17.4679 -92.0000 -93.0000 25

6 omega -55.00 -23.00 1.0000 37.8300
omega____ theta____ kappa____ phi______ frames
- 17.4679 -38.0000 0.0000 32

7 omega -10.00 90.00 1.0000 37.8300
omega____ theta____ kappa____ phi______ frames
- 17.4679 77.0000 120.0000 100

8 omega -11.00 90.00 1.0000 37.8300
omega____ theta____ kappa____ phi______ frames
- 17.4679 77.0000 -120.0000 101

9 omega -55.00 51.00 1.0000 37.8300
omega____ theta____ kappa____ phi______ frames
- 17.4679 -77.0000 150.0000 106

10 omega -55.00 6.00 1.0000 37.8300
omega____ theta____ kappa____ phi______ frames
- 17.4679 -77.0000 30.0000 61

11 omega 26.00 51.00 1.0000 37.8300
omega____ theta____ kappa____ phi______ frames
- 17.4679 -77.0000 30.0000 25

12 omega -52.00 43.00 1.0000 37.8300
omega____ theta____ kappa____ phi______ frames
- 17.4679 -38.0000 -150.0000 95

13 omega -16.00 89.00 1.0000 37.8300
omega____ theta____ kappa____ phi______ frames
- 17.4679 77.0000 0.0000 105

;
_diffrn_measurement_device_type 'Xcalibur, Eos, Gemini'
_diffrn_measurement_method '\w scans'
_diffrn_orient_matrix_UB_11 -0.0044183632
_diffrn_orient_matrix_UB_12 -0.0261249033
_diffrn_orient_matrix_UB_13 0.0252242190
_diffrn_orient_matrix_UB_21 -0.0419144218
_diffrn_orient_matrix_UB_22 0.0200743118
_diffrn_orient_matrix_UB_23 0.0202661169
_diffrn_orient_matrix_UB_31 -0.0525601922
_diffrn_orient_matrix_UB_32 -0.0138084549
_diffrn_orient_matrix_UB_33 -0.0181720392
_diffrn_radiation_monochromator graphite
_diffrn_radiation_source 'Enhance (Mo) X-ray Source'
_diffrn_radiation_type 'Mo K\a'
_diffrn_radiation_wavelength 0.71073
_diffrn_reflns_av_R_equivalents 0.0805
_diffrn_reflns_av_sigmaI/netI 0.1160
_diffrn_reflns_limit_h_max 12
_diffrn_reflns_limit_h_min -13
_diffrn_reflns_limit_k_max 25
_diffrn_reflns_limit_k_min -25
_diffrn_reflns_limit_l_max 24
_diffrn_reflns_limit_l_min -24
_diffrn_reflns_number 52550
_diffrn_reflns_theta_full 27.42
_diffrn_reflns_theta_max 27.42
_diffrn_reflns_theta_min 2.96
_diffrn_standards_decay_% negligible
_diffrn_standards_interval_count 50
_diffrn_standards_number 2
_exptl_absorpt_coefficient_mu 0.617
_exptl_absorpt_correction_T_max 1.00000
_exptl_absorpt_correction_T_min 0.84383
_exptl_absorpt_correction_type multi-scan
_exptl_absorpt_process_details
;
CrysAlisPro, Oxford Diffraction Ltd.,
Version 1.171.33.52 (release 06-11-2009 CrysAlis171 .NET)
(compiled Nov 6 2009,16:24:50)
Empirical absorption correction using spherical harmonics,
implemented in SCALE3 ABSPACK scaling algorithm.
;
_exptl_crystal_colour colourless
_exptl_crystal_density_diffrn 1.401
_exptl_crystal_density_method 'not measured'
_exptl_crystal_description parallelipepds
_exptl_crystal_F_000 1744
_exptl_crystal_size_max 0.40
_exptl_crystal_size_mid 0.08
_exptl_crystal_size_min 0.08
_refine_diff_density_max 0.364
_refine_diff_density_min -0.430
_refine_diff_density_rms 0.069
_refine_ls_extinction_method none
_refine_ls_goodness_of_fit_ref 0.802
_refine_ls_hydrogen_treatment 'riding model'
_refine_ls_matrix_type full
_refine_ls_number_parameters 475
_refine_ls_number_reflns 8271
_refine_ls_number_restraints 0
_refine_ls_restrained_S_all 0.802
_refine_ls_R_factor_all 0.0744
_refine_ls_R_factor_gt 0.0338
_refine_ls_shift/su_max 0.018
_refine_ls_shift/su_mean 0.000
_refine_ls_structure_factor_coef Fsqd
_refine_ls_weighting_details 'calc w=1/[\s^2^(Fo^2^)+(0.0244P)^2^+0.0000P] where P=(Fo^2^+2Fc^2^)/3'
_refine_ls_weighting_scheme calc
_refine_ls_wR_factor_gt 0.0586
_refine_ls_wR_factor_ref 0.0622
_reflns_number_gt 4843
_reflns_number_total 8271
_reflns_threshold_expression >2sigma(I)
_cod_data_source_file C0DT00811G.TXT
_cod_data_source_block exp_63
_cod_original_cell_volume 3989.4(1)
_cod_original_sg_symbol_H-M 'P 1 21/n 1 (No.14)'
_cod_database_code 7014425

loop_
_symmetry_equiv_pos_as_xyz
'x, y, z'
'-x+1/2, y+1/2, -z+1/2'
'-x, -y, -z'
'x-1/2, -y-1/2, z-1/2'

loop_
_atom_site_label
_atom_site_type_symbol
_atom_site_fract_x
_atom_site_fract_y
_atom_site_fract_z
_atom_site_U_iso_or_equiv
_atom_site_adp_type
_atom_site_occupancy
_atom_site_symmetry_multiplicity
_atom_site_calc_flag
_atom_site_refinement_flags
_atom_site_disorder_assembly
_atom_site_disorder_group
Pd Pd 0.25291(2) 0.214554(11) 0.872967(11) 0.01958(7) Uani 1 1 d . . .
Cl Cl 0.84154(7) 0.05757(4) 0.77939(4) 0.02940(19) Uani 1 1 d . . .
P P 0.36090(7) 0.31674(4) 0.89370(4) 0.01993(18) Uani 1 1 d . B .
O1 O 0.87083(19) 0.12657(10) 0.76292(11) 0.0356(5) Uani 1 1 d . . .
O2 O 0.82936(19) 0.05023(11) 0.85385(11) 0.0419(6) Uani 1 1 d . . .
O3 O 0.9428(2) 0.01541(11) 0.75484(12) 0.0480(6) Uani 1 1 d . . .
O4 O 0.7250(2) 0.03922(12) 0.74607(12) 0.0525(7) Uani 1 1 d . . .
N1 N 0.1299(2) 0.19314(11) 1.02035(11) 0.0204(6) Uani 1 1 d . . .
N2 N 0.2477(2) 0.10933(11) 0.99115(12) 0.0215(6) Uani 1 1 d . . .
C1 C 0.2096(2) 0.17178(14) 0.96887(14) 0.0199(7) Uani 1 1 d . B .
C2 C 0.1200(3) 0.14538(15) 1.07319(15) 0.0273(7) Uani 1 1 d . B .
H2A H 0.0715 0.1489 1.1137 0.033 Uiso 1 1 calc R . .
C3 C 0.1931(3) 0.09368(15) 1.05487(15) 0.0263(7) Uani 1 1 d . B .
H3A H 0.2053 0.0542 1.0803 0.032 Uiso 1 1 calc R . .
C4 C 0.0549(3) 0.25396(14) 1.01999(14) 0.0194(7) Uani 1 1 d . B .
C5 C -0.0548(3) 0.25582(14) 0.97888(15) 0.0211(7) Uani 1 1 d . . .
C6 C -0.1264(3) 0.31488(15) 0.98023(15) 0.0247(7) Uani 1 1 d . B .
H6A H -0.2000 0.3172 0.9534 0.030 Uiso 1 1 calc R . .
C7 C -0.0916(3) 0.37030(15) 1.02023(16) 0.0275(8) Uani 1 1 d . . .
C8 C 0.0153(3) 0.36426(15) 1.06271(15) 0.0279(8) Uani 1 1 d . B .
H8A H 0.0380 0.4003 1.0912 0.034 Uiso 1 1 calc R . .
C9 C 0.0890(3) 0.30676(15) 1.06410(14) 0.0239(7) Uani 1 1 d . . .
C10 C -0.0993(3) 0.19630(14) 0.93698(16) 0.0329(8) Uani 1 1 d . B .
H10A H -0.1761 0.2078 0.9126 0.049 Uiso 1 1 calc R . .
H10B H -0.1152 0.1590 0.9678 0.049 Uiso 1 1 calc R . .
H10C H -0.0350 0.1840 0.9038 0.049 Uiso 1 1 calc R . .
C11 C -0.1690(3) 0.43419(15) 1.01828(17) 0.0386(9) Uani 1 1 d . B .
H11A H -0.2388 0.4287 0.9864 0.058 Uiso 1 1 calc R . .
H11B H -0.1165 0.4708 1.0029 0.058 Uiso 1 1 calc R . .
H11C H -0.2010 0.4437 1.0643 0.058 Uiso 1 1 calc R . .
C12 C 0.1994(3) 0.30049(15) 1.11383(14) 0.0331(8) Uani 1 1 d . B .
H12A H 0.2088 0.3416 1.1398 0.050 Uiso 1 1 calc R . .
H12B H 0.2756 0.2919 1.0878 0.050 Uiso 1 1 calc R . .
H12C H 0.1843 0.2639 1.1457 0.050 Uiso 1 1 calc R . .
C13 C 0.3249(3) 0.06242(14) 0.95248(14) 0.0205(7) Uani 1 1 d . B .
C14 C 0.2668(3) 0.00424(15) 0.92692(15) 0.0243(7) Uani 1 1 d . . .
C15 C 0.3412(3) -0.04065(15) 0.89010(15) 0.0271(7) Uani 1 1 d . B .
H15A H 0.3038 -0.0798 0.8729 0.033 Uiso 1 1 calc R . .
C16 C 0.4695(3) -0.02991(15) 0.87760(15) 0.0262(8) Uani 1 1 d . . .
C17 C 0.5221(3) 0.02866(15) 0.90294(15) 0.0259(7) Uani 1 1 d . B .
H17A H 0.6072 0.0374 0.8938 0.031 Uiso 1 1 calc R . .
C18 C 0.4532(3) 0.07516(14) 0.94155(14) 0.0228(7) Uani 1 1 d . . .
C19 C 0.1269(3) -0.00994(16) 0.93678(17) 0.0375(9) Uani 1 1 d . B .
H19A H 0.0892 0.0257 0.9636 0.056 Uiso 1 1 calc R . .
H19B H 0.1166 -0.0519 0.9612 0.056 Uiso 1 1 calc R . .
H19C H 0.0862 -0.0127 0.8919 0.056 Uiso 1 1 calc R . .
C20 C 0.5470(3) -0.08076(16) 0.83672(16) 0.0351(8) Uani 1 1 d . B .
H20A H 0.6334 -0.0655 0.8336 0.053 Uiso 1 1 calc R . .
H20B H 0.5122 -0.0855 0.7905 0.053 Uiso 1 1 calc R . .
H20C H 0.5447 -0.1235 0.8602 0.053 Uiso 1 1 calc R . .
C21 C 0.5176(3) 0.13662(14) 0.97062(16) 0.0296(8) Uani 1 1 d . B .
H21A H 0.6054 0.1365 0.9572 0.044 Uiso 1 1 calc R . .
H21B H 0.5113 0.1364 1.0208 0.044 Uiso 1 1 calc R . .
H21C H 0.4771 0.1763 0.9525 0.044 Uiso 1 1 calc R . .
C24 C 0.1658(3) 0.13296(15) 0.81821(15) 0.0350(8) Uani 1 1 d . B .
H24A H 0.1894 0.0880 0.8332 0.042 Uiso 1 1 calc R A 1
H24B H 0.0760 0.1376 0.8080 0.042 Uiso 1 1 calc R A 1
C27 C 0.2612(3) 0.38411(14) 0.85842(14) 0.0197(7) Uani 1 1 d . . .
C28 C 0.1355(3) 0.38474(14) 0.88129(15) 0.0254(7) Uani 1 1 d . B .
H28A H 0.1078 0.3522 0.9128 0.031 Uiso 1 1 calc R . .
C29 C 0.0518(3) 0.43308(16) 0.85769(15) 0.0306(8) Uani 1 1 d . . .
H29A H -0.0316 0.4331 0.8736 0.037 Uiso 1 1 calc R B .
C30 C 0.0910(3) 0.48139(16) 0.81071(16) 0.0330(8) Uani 1 1 d . B .
H30A H 0.0342 0.5137 0.7945 0.040 Uiso 1 1 calc R . .
C31 C 0.2150(3) 0.48138(15) 0.78792(16) 0.0323(8) Uani 1 1 d . . .
H31A H 0.2417 0.5142 0.7565 0.039 Uiso 1 1 calc R B .
C32 C 0.3003(3) 0.43328(14) 0.81104(14) 0.0250(7) Uani 1 1 d . B .
H32A H 0.3836 0.4337 0.7950 0.030 Uiso 1 1 calc R . .
C33 C 0.4103(3) 0.35005(14) 0.97886(14) 0.0211(7) Uani 1 1 d . . .
C34 C 0.3596(3) 0.40761(15) 1.00868(16) 0.0309(8) Uani 1 1 d . B .
H34A H 0.2939 0.4302 0.9861 0.037 Uiso 1 1 calc R . .
C35 C 0.4055(3) 0.43182(17) 1.07141(17) 0.0396(9) Uani 1 1 d . . .
H35A H 0.3705 0.4707 1.0906 0.047 Uiso 1 1 calc R B .
C36 C 0.5022(3) 0.39933(18) 1.10595(17) 0.0382(9) Uani 1 1 d . B .
H36A H 0.5325 0.4157 1.1484 0.046 Uiso 1 1 calc R . .
C37 C 0.5538(3) 0.34205(17) 1.07666(16) 0.0353(8) Uani 1 1 d . . .
H37A H 0.6198 0.3199 1.0994 0.042 Uiso 1 1 calc R B .
C38 C 0.5083(3) 0.31728(15) 1.01383(15) 0.0295(8) Uani 1 1 d . B .
H38A H 0.5436 0.2784 0.9948 0.035 Uiso 1 1 calc R . .
C39 C 0.5149(3) 0.31952(14) 0.84997(14) 0.0212(7) Uani 1 1 d . . .
C40 C 0.5858(3) 0.37836(15) 0.84471(15) 0.0272(8) Uani 1 1 d . B .
H40A H 0.5539 0.4183 0.8631 0.033 Uiso 1 1 calc R . .
C41 C 0.7033(3) 0.37811(18) 0.81243(16) 0.0369(9) Uani 1 1 d . . .
H41A H 0.7482 0.4181 0.8072 0.044 Uiso 1 1 calc R B .
C42 C 0.7539(3) 0.31846(19) 0.78799(16) 0.0381(9) Uani 1 1 d . B .
H42A H 0.8332 0.3185 0.7667 0.046 Uiso 1 1 calc R . .
C43 C 0.6882(3) 0.25893(18) 0.79479(15) 0.0350(9) Uani 1 1 d . . .
H43A H 0.7237 0.2186 0.7796 0.042 Uiso 1 1 calc R B .
C44 C 0.5675(3) 0.25991(15) 0.82479(14) 0.0269(7) Uani 1 1 d . B .
H44A H 0.5213 0.2201 0.8280 0.032 Uiso 1 1 calc R . .
C22 C 0.2323(4) 0.2334(2) 0.7519(2) 0.0243(13) Uiso 0.769(5) 1 d P B 1
C23 C 0.2518(4) 0.1660(2) 0.77099(19) 0.0261(12) Uiso 0.769(5) 1 d P B 1
H23A H 0.3278 0.1423 0.7547 0.031 Uiso 0.769(5) 1 calc PR B 1
C25 C 0.1029(4) 0.2635(2) 0.7501(2) 0.0395(13) Uiso 0.769(5) 1 d P B 1
H25A H 0.0805 0.2742 0.7026 0.059 Uiso 0.769(5) 1 calc PR B 1
H25B H 0.1020 0.3039 0.7778 0.059 Uiso 0.769(5) 1 calc PR B 1
H25C H 0.0428 0.2319 0.7687 0.059 Uiso 0.769(5) 1 calc PR B 1
C26 C 0.3309(4) 0.2673(2) 0.7061(2) 0.0363(13) Uiso 0.769(5) 1 d P B 1
H26A H 0.3005 0.2690 0.6587 0.054 Uiso 0.769(5) 1 calc PR B 1
H26B H 0.4086 0.2420 0.7078 0.054 Uiso 0.769(5) 1 calc PR B 1
H26C H 0.3460 0.3122 0.7228 0.054 Uiso 0.769(5) 1 calc PR B 1
C22A C 0.2721(13) 0.2172(8) 0.7541(6) 0.013(3) Uiso 0.231(5) 1 d P B 2
C23A C 0.1597(14) 0.1923(7) 0.7788(7) 0.030(4) Uiso 0.231(5) 1 d P B 2
H23B H 0.0783 0.2132 0.7666 0.036 Uiso 0.231(5) 1 calc PR B 2
C25A C 0.3752(12) 0.1682(7) 0.7360(7) 0.039(4) Uiso 0.231(5) 1 d P B 2
H25D H 0.3871 0.1676 0.6862 0.058 Uiso 0.231(5) 1 calc PR B 2
H25E H 0.3518 0.1240 0.7518 0.058 Uiso 0.231(5) 1 calc PR B 2
H25F H 0.4529 0.1817 0.7584 0.058 Uiso 0.231(5) 1 calc PR B 2
C26A C 0.2722(14) 0.2815(7) 0.7108(6) 0.026(3) Uiso 0.231(5) 1 d P B 2
H26D H 0.2815 0.2703 0.6621 0.039 Uiso 0.231(5) 1 calc PR B 2
H26E H 0.3416 0.3097 0.7252 0.039 Uiso 0.231(5) 1 calc PR B 2
H26F H 0.1936 0.3050 0.7176 0.039 Uiso 0.231(5) 1 calc PR B 2

loop_
_atom_site_aniso_label
_atom_site_aniso_U_11
_atom_site_aniso_U_22
_atom_site_aniso_U_33
_atom_site_aniso_U_23
_atom_site_aniso_U_13
_atom_site_aniso_U_12
Pd 0.02251(12) 0.01500(11) 0.02125(12) 0.00006(12) 0.00147(8) -0.00113(13)
Cl 0.0289(5) 0.0247(4) 0.0346(5) -0.0007(4) 0.0037(4) -0.0017(4)
P 0.0231(4) 0.0154(4) 0.0213(4) 0.0010(3) 0.0031(3) -0.0002(3)
O1 0.0433(14) 0.0185(12) 0.0451(14) 0.0040(10) 0.0016(11) 0.0001(11)
O2 0.0400(14) 0.0534(16) 0.0322(13) 0.0106(11) 0.0054(11) 0.0003(12)
O3 0.0460(15) 0.0292(13) 0.0690(17) -0.0101(12) 0.0172(12) 0.0128(12)
O4 0.0408(16) 0.0582(17) 0.0586(16) -0.0044(13) -0.0163(13) -0.0140(13)
N1 0.0205(13) 0.0198(14) 0.0209(13) -0.0003(11) 0.0001(11) -0.0002(11)
N2 0.0188(14) 0.0189(14) 0.0268(14) 0.0039(11) 0.0029(11) 0.0031(11)
C1 0.0144(16) 0.0168(17) 0.0284(18) 0.0001(14) -0.0019(13) -0.0026(14)
C2 0.0305(19) 0.0318(19) 0.0195(17) 0.0040(15) 0.0043(14) -0.0030(16)
C3 0.0264(18) 0.0266(18) 0.0258(18) 0.0095(15) 0.0034(14) 0.0011(15)
C4 0.0195(17) 0.0183(16) 0.0204(16) 0.0019(13) 0.0071(13) 0.0017(14)
C5 0.0187(17) 0.0206(17) 0.0240(17) -0.0028(14) 0.0033(13) -0.0028(15)
C6 0.0179(17) 0.0287(18) 0.0276(18) 0.0003(15) 0.0021(13) 0.0005(15)
C7 0.0232(18) 0.0267(19) 0.0327(19) -0.0006(15) 0.0102(15) 0.0027(15)
C8 0.0313(19) 0.0259(18) 0.0266(18) -0.0061(15) 0.0052(15) -0.0022(16)
C9 0.0209(17) 0.031(2) 0.0197(16) -0.0019(14) 0.0067(13) -0.0048(14)
C10 0.0261(18) 0.030(2) 0.042(2) -0.0087(15) -0.0059(15) -0.0010(15)
C11 0.036(2) 0.029(2) 0.051(2) -0.0046(17) 0.0080(17) 0.0048(17)
C12 0.0379(19) 0.037(2) 0.0248(17) -0.0034(15) 0.0002(15) -0.0073(16)
C13 0.0201(17) 0.0171(16) 0.0242(17) 0.0056(14) 0.0025(13) 0.0038(14)
C14 0.0186(17) 0.0204(17) 0.0339(19) 0.0039(14) 0.0017(14) -0.0020(14)
C15 0.0293(19) 0.0193(17) 0.0328(19) 0.0027(14) -0.0022(15) -0.0015(15)
C16 0.0255(19) 0.028(2) 0.0252(18) 0.0087(15) 0.0012(14) 0.0085(16)
C17 0.0179(17) 0.033(2) 0.0264(18) 0.0091(15) 0.0041(14) 0.0044(15)
C18 0.0228(18) 0.0190(17) 0.0266(18) 0.0100(14) -0.0014(14) -0.0016(14)
C19 0.0270(19) 0.033(2) 0.053(2) -0.0054(17) 0.0070(16) -0.0116(16)
C20 0.0304(19) 0.041(2) 0.034(2) -0.0006(16) 0.0045(15) 0.0103(17)
C21 0.0213(18) 0.0275(19) 0.040(2) 0.0112(16) -0.0017(15) -0.0007(15)
C24 0.046(2) 0.0237(19) 0.035(2) -0.0001(15) -0.0184(16) -0.0127(17)
C27 0.0215(17) 0.0174(16) 0.0202(18) -0.0033(13) 0.0007(14) -0.0011(14)
C28 0.0294(19) 0.0241(18) 0.0228(17) 0.0003(14) 0.0020(14) -0.0005(15)
C29 0.0217(18) 0.040(2) 0.0304(19) -0.0063(16) -0.0037(15) 0.0035(16)
C30 0.040(2) 0.0261(19) 0.033(2) 0.0019(16) -0.0091(16) 0.0077(17)
C31 0.044(2) 0.0204(18) 0.033(2) 0.0079(15) -0.0020(16) 0.0004(17)
C32 0.0233(17) 0.0240(18) 0.0276(18) 0.0023(14) 0.0009(14) -0.0015(15)
C33 0.0222(17) 0.0198(17) 0.0212(17) 0.0003(14) 0.0051(13) -0.0031(14)
C34 0.034(2) 0.0280(19) 0.0304(19) -0.0058(16) -0.0017(15) 0.0024(16)
C35 0.047(2) 0.035(2) 0.037(2) -0.0163(17) 0.0028(18) -0.0008(18)
C36 0.038(2) 0.050(2) 0.027(2) -0.0105(18) -0.0004(17) -0.0157(19)
C37 0.0282(19) 0.050(2) 0.0279(19) 0.0014(17) -0.0051(15) -0.0042(18)
C38 0.0316(19) 0.0244(18) 0.0326(19) -0.0009(15) 0.0017(15) -0.0001(15)
C39 0.0261(17) 0.0198(17) 0.0176(16) -0.0003(13) 0.0001(13) 0.0008(14)
C40 0.0230(18) 0.0264(19) 0.0323(19) 0.0041(15) 0.0017(15) -0.0002(15)
C41 0.0237(19) 0.043(2) 0.044(2) 0.0180(18) -0.0011(16) -0.0051(17)
C42 0.0243(19) 0.058(3) 0.032(2) 0.0123(19) 0.0080(15) 0.0063(19)
C43 0.038(2) 0.045(2) 0.0224(18) 0.0020(16) 0.0058(16) 0.0207(19)
C44 0.0358(19) 0.0251(18) 0.0198(17) 0.0015(14) -0.0015(14) 0.0023(15)

loop_
_atom_type_symbol
_atom_type_description
_atom_type_scat_dispersion_real
_atom_type_scat_dispersion_imag
_atom_type_scat_source
C C 0.0033 0.0016 'International Tables Vol C Tables 4.2.6.8 and 6.1.1.4'
H H 0.0000 0.0000 'International Tables Vol C Tables 4.2.6.8 and 6.1.1.4'
N N 0.0061 0.0033 'International Tables Vol C Tables 4.2.6.8 and 6.1.1.4'
O O 0.0106 0.0060 'International Tables Vol C Tables 4.2.6.8 and 6.1.1.4'
P P 0.1023 0.0942 'International Tables Vol C Tables 4.2.6.8 and 6.1.1.4'
Cl Cl 0.1484 0.1585 'International Tables Vol C Tables 4.2.6.8 and 6.1.1.4'
Pd Pd -0.9988 1.0072 'International Tables Vol C Tables 4.2.6.8 and 6.1.1.4'

loop_
_geom_angle_atom_site_label_1
_geom_angle_atom_site_label_2
_geom_angle_atom_site_label_3
_geom_angle
_geom_angle_site_symmetry_1
_geom_angle_site_symmetry_3
_geom_angle_publ_flag
C1 Pd C23A 124.7(4) . . ?
C1 Pd C24 91.56(11) . . ?
C23A Pd C24 38.7(4) . . ?
C1 Pd C23 127.62(13) . . ?
C23A Pd C23 30.1(4) . . ?
C24 Pd C23 38.98(13) . . ?
C1 Pd C22A 155.6(4) . . ?
C23A Pd C22A 36.1(5) . . ?
C24 Pd C22A 64.4(4) . . ?
C23 Pd C22A 28.1(4) . . ?
C1 Pd C22 156.19(13) . . ?
C23A Pd C22 31.5(4) . . ?
C24 Pd C22 66.43(14) . . ?
C23 Pd C22 35.80(16) . . ?
C22A Pd C22 13.0(4) . . ?
C1 Pd P 108.12(8) . . ?
C23A Pd P 123.4(4) . . ?
C24 Pd P 160.32(8) . . ?
C23 Pd P 122.25(11) . . ?
C22A Pd P 96.0(4) . . ?
C22 Pd P 94.12(11) . . ?
O4 Cl O3 110.10(14) . . ?
O4 Cl O2 109.72(14) . . ?
O3 Cl O2 109.41(14) . . ?
O4 Cl O1 109.25(14) . . ?
O3 Cl O1 108.91(13) . . ?
O2 Cl O1 109.43(13) . . ?
C39 P C27 108.59(13) . . ?
C39 P C33 98.32(13) . . ?
C27 P C33 103.03(13) . . ?
C39 P Pd 112.18(9) . . ?
C27 P Pd 106.91(9) . . ?
C33 P Pd 126.58(9) . . ?
C1 N1 C2 111.1(2) . . ?
C1 N1 C4 126.5(2) . . ?
C2 N1 C4 122.2(2) . . ?
C1 N2 C3 110.8(2) . . ?
C1 N2 C13 126.2(2) . . ?
C3 N2 C13 122.8(2) . . ?
N1 C1 N2 103.8(2) . . ?
N1 C1 Pd 130.4(2) . . ?
N2 C1 Pd 125.5(2) . . ?
C3 C2 N1 106.9(3) . . ?
C2 C3 N2 107.5(3) . . ?
C9 C4 C5 122.2(3) . . ?
C9 C4 N1 119.1(2) . . ?
C5 C4 N1 118.5(3) . . ?
C6 C5 C4 117.3(3) . . ?
C6 C5 C10 120.2(3) . . ?
C4 C5 C10 122.4(3) . . ?
C7 C6 C5 122.3(3) . . ?
C6 C7 C8 117.7(3) . . ?
C6 C7 C11 120.7(3) . . ?
C8 C7 C11 121.6(3) . . ?
C9 C8 C7 122.4(3) . . ?
C8 C9 C4 117.8(3) . . ?
C8 C9 C12 120.9(3) . . ?
C4 C9 C12 121.2(3) . . ?
C18 C13 C14 121.6(3) . . ?
C18 C13 N2 120.6(3) . . ?
C14 C13 N2 117.8(2) . . ?
C15 C14 C13 117.6(3) . . ?
C15 C14 C19 119.8(3) . . ?
C13 C14 C19 122.5(3) . . ?
C14 C15 C16 122.8(3) . . ?
C17 C16 C15 117.4(3) . . ?
C17 C16 C20 121.8(3) . . ?
C15 C16 C20 120.8(3) . . ?
C16 C17 C18 122.7(3) . . ?
C17 C18 C13 117.9(3) . . ?
C17 C18 C21 120.1(3) . . ?
C13 C18 C21 122.0(3) . . ?
C23A C24 C23 46.1(6) . . ?
C23A C24 Pd 69.1(5) . . ?
C23 C24 Pd 71.98(19) . . ?
C32 C27 C28 118.6(3) . . ?
C32 C27 P 125.6(2) . . ?
C28 C27 P 115.8(2) . . ?
C29 C28 C27 120.7(3) . . ?
C30 C29 C28 120.4(3) . . ?
C29 C30 C31 119.4(3) . . ?
C30 C31 C32 121.0(3) . . ?
C31 C32 C27 119.9(3) . . ?
C34 C33 C38 118.4(3) . . ?
C34 C33 P 123.7(2) . . ?
C38 C33 P 117.9(2) . . ?
C35 C34 C33 120.7(3) . . ?
C36 C35 C34 120.8(3) . . ?
C35 C36 C37 119.0(3) . . ?
C36 C37 C38 120.7(3) . . ?
C37 C38 C33 120.4(3) . . ?
C40 C39 C44 118.4(3) . . ?
C40 C39 P 122.4(2) . . ?
C44 C39 P 119.1(2) . . ?
C41 C40 C39 120.7(3) . . ?
C42 C41 C40 120.0(3) . . ?
C43 C42 C41 120.7(3) . . ?
C42 C43 C44 119.0(3) . . ?
C39 C44 C43 121.1(3) . . ?
C23 C22 C26 118.3(4) . . ?
C23 C22 C25 121.5(4) . . ?
C26 C22 C25 115.9(4) . . ?
C23 C22 Pd 65.1(2) . . ?
C26 C22 Pd 125.2(3) . . ?
C25 C22 Pd 99.7(3) . . ?
C22 C23 C24 120.5(4) . . ?
C22 C23 Pd 79.1(2) . . ?
C24 C23 Pd 69.04(19) . . ?
C23A C22A C25A 118.3(13) . . ?
C23A C22A C26A 119.5(14) . . ?
C25A C22A C26A 114.7(12) . . ?
C23A C22A Pd 64.5(7) . . ?
C25A C22A Pd 106.3(9) . . ?
C26A C22A Pd 124.2(9) . . ?
C22A C23A C24 116.8(13) . . ?
C22A C23A Pd 79.4(8) . . ?
C24 C23A Pd 72.2(6) . . ?

loop_
_geom_bond_atom_site_label_1
_geom_bond_atom_site_label_2
_geom_bond_distance
_geom_bond_site_symmetry_2
_geom_bond_publ_flag
Pd C1 2.070(3) . ?
Pd C23A 2.093(13) . ?
Pd C24 2.133(3) . ?
Pd C23 2.173(4) . ?
Pd C22A 2.279(12) . ?
Pd C22 2.353(4) . ?
Pd P 2.3578(9) . ?
Cl O4 1.428(2) . ?
Cl O3 1.434(2) . ?
Cl O2 1.435(2) . ?
Cl O1 1.438(2) . ?
P C39 1.826(3) . ?
P C27 1.828(3) . ?
P C33 1.830(3) . ?
N1 C1 1.361(3) . ?
N1 C2 1.388(3) . ?
N1 C4 1.443(3) . ?
N2 C1 1.370(3) . ?
N2 C3 1.382(3) . ?
N2 C13 1.441(3) . ?
C2 C3 1.330(4) . ?
C4 C9 1.391(4) . ?
C4 C5 1.395(4) . ?
C5 C6 1.394(4) . ?
C5 C10 1.501(4) . ?
C6 C7 1.388(4) . ?
C7 C8 1.392(4) . ?
C7 C11 1.507(4) . ?
C8 C9 1.380(4) . ?
C9 C12 1.505(4) . ?
C13 C18 1.390(4) . ?
C13 C14 1.395(4) . ?
C14 C15 1.380(4) . ?
C14 C19 1.511(4) . ?
C15 C16 1.389(4) . ?
C16 C17 1.375(4) . ?
C16 C20 1.515(4) . ?
C17 C18 1.386(4) . ?
C18 C21 1.501(4) . ?
C24 C23A 1.399(14) . ?
C24 C23 1.437(5) . ?
C27 C32 1.393(4) . ?
C27 C28 1.395(4) . ?
C28 C29 1.377(4) . ?
C29 C30 1.377(4) . ?
C30 C31 1.377(4) . ?
C31 C32 1.382(4) . ?
C33 C34 1.384(4) . ?
C33 C38 1.390(4) . ?
C34 C35 1.377(4) . ?
C35 C36 1.373(4) . ?
C36 C37 1.379(4) . ?
C37 C38 1.381(4) . ?
C39 C40 1.389(4) . ?
C39 C44 1.392(4) . ?
C40 C41 1.383(4) . ?
C41 C42 1.380(4) . ?
C42 C43 1.375(4) . ?
C43 C44 1.395(4) . ?
C22 C23 1.401(6) . ?
C22 C26 1.515(6) . ?
C22 C25 1.487(6) . ?
C22A C23A 1.367(19) . ?
C22A C25A 1.498(18) . ?
C22A C26A 1.52(2) . ?
